data_7204463
loop_
_publ_author_name
'Ji\<r\'i Kroul\'ik'
'Jan \<Cejka'
'Stanislav B\"ohm'
'Pavel \<Sebek'
'Stanislav Ne\<sp\%urek'
'Igor Koshets'
'Petr Sedmera'
'Petr Halada'
'Vladim\'ir Havl\'i\<cek'
'Bohumil Kratochv\'il'
'Josef Kuthan'

_publ_section_title
;
 Substituted 2,4,4,6-tetraphenyl-4H-selenopyrans: preparation,
 photocolouration and 4H-selenopyran ring geometry; an X-ray and DFT
 calculation study
;
_journal_issue 11
_journal_name_full 'J. Chem. Soc., Perkin Trans. 2'
_journal_page_first 1909
_journal_page_last 1916
_journal_paper_doi 10.1039/b204976g
_journal_year 2002
_chemical_formula_moiety 'C29 H22 Se1'
_chemical_formula_sum 'C29 H22 Se'
_chemical_formula_weight 449.45
_chemical_melting_point 139.0(10)
_chemical_name_systematic 2,4,4,6-tetraphenyl-4H-selenopyran
_space_group_IT_number 33
_symmetry_cell_setting orthorhombic
_symmetry_space_group_name_Hall 'P 2c -2n'
_symmetry_space_group_name_H-M 'P n a 21'
_atom_sites_solution_hydrogens geom
_atom_sites_solution_primary direct
_audit_creation_date 02-22-08
_audit_creation_method CRYSTALS_ver_12-03-99
_cell_angle_alpha 90
_cell_angle_beta 90
_cell_angle_gamma 90
_cell_formula_units_Z 8
_cell_length_a 18.117(3)
_cell_length_b 7.088(1)
_cell_length_c 34.009(7)
_cell_measurement_reflns_used 23
_cell_measurement_temperature 293
_cell_measurement_theta_max 40
_cell_measurement_theta_min 38
_cell_volume 4367.2(13)
_computing_cell_refinement 'CAD-4 software (Enraf-Nonius, 1989)'
_computing_data_collection 'CAD-4 software (Enraf-Nonius, 1989)'
_computing_data_reduction
;
RC93 (Watkin, D.J., Prout, C.K., Lilley, P.M.deQ. 1994)
;
_computing_molecular_graphics
;
CAMERON (Watkin, Prout & Pearce,  1996)
;
_computing_publication_material
;
CRYSTALS Issue 10 (Watkin, Prout, Carruthers & Betteridge, 1996)
;
_computing_structure_refinement
;
CRYSTALS Issue 10 (Watkin, Prout, Carruthers & Betteridge, 1996)
;
_computing_structure_solution 'SIR92 (Giacovazzo et al, 1992)'
_diffrn_ambient_temperature 293
_diffrn_measured_fraction_theta_max 1.000
_diffrn_measurement_device_type 'Enraf-nonius CAD4'
_diffrn_measurement_method \w/2\q
_diffrn_radiation_monochromator graphite
_diffrn_radiation_type 'Cu K\a'
_diffrn_radiation_wavelength 1.54180
_diffrn_reflns_av_R_equivalents 0.01
_diffrn_reflns_limit_h_max 22
_diffrn_reflns_limit_h_min 0
_diffrn_reflns_limit_k_max 0
_diffrn_reflns_limit_k_min -8
_diffrn_reflns_limit_l_max 41
_diffrn_reflns_limit_l_min -42
_diffrn_reflns_number 9314
_diffrn_reflns_theta_max 78.00
_diffrn_reflns_theta_min 0.00
_diffrn_standards_decay_% 2.76
_diffrn_standards_interval_count 0
_diffrn_standards_interval_time 0
_diffrn_standards_number 2
_exptl_absorpt_coefficient_mu 2.40
_exptl_absorpt_correction_T_max 0.71
_exptl_absorpt_correction_T_min 0.51
_exptl_absorpt_correction_type psi-scan
_exptl_absorpt_process_details '\y scan,(North et al, 1968)'
_exptl_crystal_colour colourless
_exptl_crystal_density_diffrn 1.37
_exptl_crystal_density_meas ?
_exptl_crystal_description block
_exptl_crystal_F_000 1836.66
_exptl_crystal_size_max 0.53
_exptl_crystal_size_mid 0.28
_exptl_crystal_size_min 0.14
_refine_diff_density_max 0.88
_refine_diff_density_min -3.29
_refine_ls_abs_structure_details 'Flack, 0 Friedel-pairs'
_refine_ls_abs_structure_Flack 0.288(15)
_refine_ls_extinction_method None
_refine_ls_goodness_of_fit_ref 1.0400
_refine_ls_hydrogen_treatment refall
_refine_ls_matrix_type full
_refine_ls_number_parameters 718
_refine_ls_number_reflns 7769
_refine_ls_R_factor_gt 0.0621
_refine_ls_shift/su_max 0.002258
_refine_ls_structure_factor_coef F
_refine_ls_weighting_details
;
Chebychev polynomial with 5 parameters, Carruthers & Watkin , 1979,
6.64     7.61     6.81     2.15    0.963
;
_refine_ls_weighting_scheme calc
_refine_ls_wR_factor_ref 0.0529
_reflns_limit_h_max 22
_reflns_limit_h_min 0
_reflns_limit_k_max 8
_reflns_limit_k_min 0
_reflns_limit_l_max 41
_reflns_limit_l_min -42
_reflns_number_gt 7769
_reflns_number_total 8281
_reflns_threshold_expression >1.96\s(I)
_cod_data_source_file b204976g.txt
_cod_data_source_block CRYSTALS_cif2
_cod_depositor_comments
;
The following automatic conversions were performed:
'_symmetry_cell_setting' value 'Orthorhombic ' changed to 'orthorhombic'
according to '/home/adriana/struct/CIF-dictionaries/cif_core.dic'
dictionary named 'cif_core.dic' version 2.4.1 from 2010-06-29.

Automatic conversion script
Id: cif_fix_enum 1555 2011-01-17 13:19:09Z saulius 

The following automatic conversions were performed:

'_chemical_melting_point' value '138-140' was changed to '139.0(10)'
- the average value was taken and precision was estimated.

Automatic conversion script
Id: cif_fix_values 1569 2011-02-09 13:29:24Z adriana 
;
_cod_original_cell_volume 4367.0
_cod_original_sg_symbol_H-M 'P n a 21 '
_cod_original_formula_sum ' C29 H22 Se1 '
_cod_database_code 7204463

loop_
_symmetry_equiv_pos_as_xyz
x,y,z
-x+1/2,y+1/2,z+1/2
x+1/2,-y+1/2,z
-x,-y,z+1/2

loop_
_atom_site_label
_atom_site_fract_x
_atom_site_fract_y
_atom_site_fract_z
_atom_site_U_iso_or_equiv
_atom_site_occupancy
_atom_site_adp_type
Se1 0.42436(2) 0.40734(5) 0.39802(3) 0.0518 1.0000 Uani
Se51 0.20865(2) 0.40469(5) 0.26677(3) 0.0564 1.0000 Uani
C2 0.39355(17) 0.2511(4) 0.44008(9) 0.0409 1.0000 Uani
C3 0.42399(19) 0.2574(5) 0.47595(11) 0.0472 1.0000 Uani
C4 0.48995(18) 0.3693(4) 0.49073(9) 0.0403 1.0000 Uani
C5 0.51631(17) 0.5194(4) 0.46237(9) 0.0409 1.0000 Uani
C6 0.49561(17) 0.5531(4) 0.42558(9) 0.0389 1.0000 Uani
C56 0.17889(17) 0.2503(5) 0.2239(1) 0.0429 1.0000 Uani
C55 0.20963(19) 0.2565(6) 0.18868(11) 0.0495 1.0000 Uani
C54 0.27608(18) 0.3674(5) 0.17415(9) 0.0426 1.0000 Uani
C53 0.30151(18) 0.5180(5) 0.2031(1) 0.0433 1.0000 Uani
C52 0.28065(17) 0.5520(4) 0.2400(1) 0.0394 1.0000 Uani
C7 0.33453(18) 0.1173(5) 0.42978(11) 0.0466 1.0000 Uani
C8 0.2762(2) 0.1676(6) 0.40493(13) 0.0576 1.0000 Uani
C9 0.2224(2) 0.0371(7) 0.39582(17) 0.0711 1.0000 Uani
C10 0.2239(2) -0.1422(7) 0.41126(16) 0.0727 1.0000 Uani
C11 0.2806(2) -0.1930(7) 0.43518(15) 0.0679 1.0000 Uani
C12 0.3361(2) -0.0658(6) 0.44467(13) 0.0589 1.0000 Uani
C25 0.52730(15) 0.7074(4) 0.40103(9) 0.0375 1.0000 Uani
C26 0.53817(19) 0.8858(4) 0.41745(11) 0.0446 1.0000 Uani
C27 0.5696(2) 1.0299(5) 0.39503(12) 0.0541 1.0000 Uani
C28 0.5897(3) 0.9964(6) 0.35672(12) 0.0612 1.0000 Uani
C29 0.5796(2) 0.8193(7) 0.34003(11) 0.0625 1.0000 Uani
C30 0.54746(19) 0.6754(6) 0.3620(1) 0.0495 1.0000 Uani
C75 0.11807(17) 0.1214(5) 0.23416(11) 0.0460 1.0000 Uani
C80 0.0595(2) 0.1726(7) 0.25826(12) 0.0535 1.0000 Uani
C79 0.0034(2) 0.0458(7) 0.26678(16) 0.0669 1.0000 Uani
C78 0.0049(2) -0.1335(7) 0.25190(15) 0.0702 1.0000 Uani
C77 0.0634(3) -0.1904(7) 0.22767(16) 0.0734 1.0000 Uani
C76 0.1200(2) -0.0649(5) 0.21983(14) 0.0585 1.0000 Uani
C57 0.31082(15) 0.7038(4) 0.2647(1) 0.0395 1.0000 Uani
C62 0.32541(19) 0.8817(5) 0.2491(1) 0.0447 1.0000 Uani
C61 0.3556(2) 1.0236(5) 0.27227(12) 0.0569 1.0000 Uani
C60 0.3718(2) 0.9908(6) 0.31132(12) 0.0604 1.0000 Uani
C59 0.3566(2) 0.8170(6) 0.32736(11) 0.0599 1.0000 Uani
C58 0.3256(2) 0.6756(6) 0.3047(1) 0.0501 1.0000 Uani
C19 0.55145(18) 0.2260(4) 0.4997(1) 0.0407 1.0000 Uani
C20 0.5383(3) 0.0733(5) 0.52490(12) 0.0545 1.0000 Uani
C21 0.5931(3) -0.0600(5) 0.53178(13) 0.0663 1.0000 Uani
C22 0.6614(3) -0.0429(7) 0.51503(15) 0.0714 1.0000 Uani
C23 0.6751(3) 0.1046(6) 0.49003(15) 0.0654 1.0000 Uani
C24 0.6215(2) 0.2391(6) 0.4827(1) 0.0508 1.0000 Uani
C13 0.46674(18) 0.4752(4) 0.5286(1) 0.0432 1.0000 Uani
C18 0.4037(3) 0.5880(5) 0.52739(15) 0.0599 1.0000 Uani
C17 0.3834(3) 0.6943(7) 0.56001(18) 0.0770 1.0000 Uani
C16 0.4253(3) 0.6902(7) 0.59380(16) 0.0748 1.0000 Uani
C15 0.4863(3) 0.5792(6) 0.59549(13) 0.0648 1.0000 Uani
C14 0.5076(2) 0.4732(6) 0.5629(1) 0.0508 1.0000 Uani
C69 0.33787(19) 0.2246(4) 0.16557(9) 0.0423 1.0000 Uani
C74 0.3238(2) 0.0731(5) 0.14028(11) 0.0506 1.0000 Uani
C73 0.3777(3) -0.0609(5) 0.13252(13) 0.0633 1.0000 Uani
C72 0.4463(3) -0.0472(6) 0.15001(14) 0.0673 1.0000 Uani
C71 0.4612(3) 0.1032(6) 0.17475(13) 0.0623 1.0000 Uani
C70 0.4067(2) 0.2376(5) 0.1824(1) 0.0476 1.0000 Uani
C63 0.25285(19) 0.4768(5) 0.1366(1) 0.0426 1.0000 Uani
C68 0.1904(2) 0.5901(6) 0.13750(16) 0.0629 1.0000 Uani
C67 0.1691(3) 0.6944(6) 0.10536(19) 0.0779 1.0000 Uani
C66 0.2100(3) 0.6908(7) 0.07138(18) 0.0768 1.0000 Uani
C65 0.2736(3) 0.5781(7) 0.06948(14) 0.0667 1.0000 Uani
C64 0.2945(2) 0.4712(6) 0.1019(1) 0.0510 1.0000 Uani
H31 0.3948(19) 0.177(5) 0.498(1) 0.036(8) 1.0000 Uiso
H531 0.341(3) 0.571(7) 0.1951(17) 0.068(14) 1.0000 Uiso
H51 0.546(3) 0.624(7) 0.4709(17) 0.071(14) 1.0000 Uiso
H271 0.577(3) 1.156(9) 0.4111(17) 0.081(16) 1.0000 Uiso
H261 0.518(2) 0.906(4) 0.4433(12) 0.039(9) 1.0000 Uiso
H701 0.419(2) 0.329(7) 0.2003(15) 0.057(11) 1.0000 Uiso
H551 0.201(2) 0.182(6) 0.1717(13) 0.04(1) 1.0000 Uiso
H801 0.059(2) 0.270(6) 0.2696(13) 0.04(1) 1.0000 Uiso
H621 0.3257(18) 0.884(4) 0.2201(11) 0.030(7) 1.0000 Uiso
H81 0.274(2) 0.301(6) 0.3923(13) 0.051(9) 1.0000 Uiso
H281 0.617(3) 1.057(8) 0.3421(18) 0.076(15) 1.0000 Uiso
H201 0.488(3) 0.055(6) 0.5354(14) 0.057(11) 1.0000 Uiso
H291 0.581(2) 0.791(7) 0.3145(16) 0.058(11) 1.0000 Uiso
H581 0.303(3) 0.590(9) 0.315(2) 0.081(18) 1.0000 Uiso
H741 0.278(3) 0.065(6) 0.1277(17) 0.062(13) 1.0000 Uiso
H241 0.628(2) 0.340(7) 0.4645(14) 0.05(1) 1.0000 Uiso
H641 0.343(3) 0.380(8) 0.1018(19) 0.079(16) 1.0000 Uiso
H301 0.539(2) 0.554(6) 0.3474(14) 0.05(1) 1.0000 Uiso
H611 0.358(3) 1.161(8) 0.2620(17) 0.076(14) 1.0000 Uiso
H171 0.341(4) 0.77(1) 0.5525(19) 0.096(19) 1.0000 Uiso
H181 0.372(3) 0.589(6) 0.5072(16) 0.053(11) 1.0000 Uiso
H681 0.159(3) 0.588(6) 0.1645(15) 0.059(12) 1.0000 Uiso
H791 -0.030(3) 0.096(5) 0.2838(14) 0.051(11) 1.0000 Uiso
H141 0.542(2) 0.403(5) 0.5622(13) 0.04(1) 1.0000 Uiso
H91 0.189(3) 0.079(8) 0.372(2) 0.088(18) 1.0000 Uiso
H121 0.377(3) -0.108(7) 0.4627(19) 0.075(16) 1.0000 Uiso
H111 0.286(3) -0.327(11) 0.448(2) 0.10(2) 1.0000 Uiso
H721 0.479(3) -0.161(9) 0.1406(19) 0.093(17) 1.0000 Uiso
H211 0.581(2) -0.145(7) 0.5517(14) 0.055(11) 1.0000 Uiso
H781 -0.034(2) -0.209(7) 0.2590(14) 0.062(12) 1.0000 Uiso
H731 0.362(3) -0.20(1) 0.1200(19) 0.100(18) 1.0000 Uiso
H711 0.507(3) 0.097(6) 0.1847(16) 0.061(12) 1.0000 Uiso
H161 0.420(3) 0.757(9) 0.6218(19) 0.092(18) 1.0000 Uiso
H601 0.394(3) 1.100(8) 0.3283(19) 0.085(17) 1.0000 Uiso
H101 0.179(3) -0.230(8) 0.4122(16) 0.083(17) 1.0000 Uiso
H231 0.725(3) 0.137(8) 0.4776(17) 0.074(15) 1.0000 Uiso
H591 0.368(3) 0.806(6) 0.3539(15) 0.059(11) 1.0000 Uiso
H221 0.703(3) -0.134(8) 0.5178(19) 0.078(15) 1.0000 Uiso
H661 0.200(3) 0.753(8) 0.0547(16) 0.067(14) 1.0000 Uiso
H771 0.063(4) -0.333(12) 0.219(3) 0.12(2) 1.0000 Uiso
H761 0.161(3) -0.109(7) 0.2028(19) 0.079(17) 1.0000 Uiso
H671 0.119(3) 0.793(7) 0.1057(15) 0.065(13) 1.0000 Uiso
H651 0.324(7) 0.566(15) 0.048(4) 0.18(4) 1.0000 Uiso
H151 0.517(4) 0.567(9) 0.622(3) 0.11(2) 1.0000 Uiso

loop_
_atom_site_aniso_label
_atom_site_aniso_U_11
_atom_site_aniso_U_22
_atom_site_aniso_U_33
_atom_site_aniso_U_23
_atom_site_aniso_U_13
_atom_site_aniso_U_12
Se1 0.0636(2) 0.05010(18) 0.04155(17) 0.00511(16) -0.01297(14) -0.01648(14)
Se51 0.0677(2) 0.0589(2) 0.04268(18) -0.00771(17) 0.01725(16) -0.02047(16)
C2 0.0403(14) 0.0360(13) 0.0463(14) -0.0023(12) 0.0027(12) -0.0057(11)
C3 0.0531(19) 0.0460(17) 0.0425(17) 0.0008(14) 0.0016(12) -0.0157(13)
C4 0.0487(16) 0.0395(15) 0.0328(13) 0.0013(11) -0.0005(11) -0.0062(13)
C5 0.0463(15) 0.0424(15) 0.0339(14) 0.0016(12) 0.0006(11) -0.0117(12)
C6 0.0452(14) 0.0339(13) 0.0377(14) -0.0014(11) 0.0019(11) -0.0002(11)
C56 0.0421(15) 0.0431(15) 0.0436(15) 0.0003(13) 0.0003(12) -0.0066(12)
C55 0.054(2) 0.052(2) 0.0417(17) -0.0034(16) 0.0018(13) -0.0149(14)
C54 0.0481(15) 0.0463(16) 0.0333(13) 0.0008(12) 0.0012(12) -0.0137(13)
C53 0.0478(16) 0.0419(16) 0.0402(15) -0.0033(12) 0.0068(12) -0.0086(12)
C52 0.0397(14) 0.0387(14) 0.0397(14) 0.0010(12) 0.0021(11) 0.0019(11)
C7 0.0400(14) 0.0495(17) 0.0502(17) -0.0063(13) 0.0001(13) -0.0046(13)
C8 0.0446(15) 0.055(2) 0.073(3) -0.0090(18) -0.0094(16) -0.0013(15)
C9 0.0393(15) 0.084(3) 0.090(3) -0.011(3) -0.0143(19) -0.0049(17)
C10 0.0482(19) 0.073(3) 0.097(3) -0.019(2) 0.007(2) -0.0208(18)
C11 0.065(2) 0.061(2) 0.078(3) 0.002(2) 0.002(2) -0.023(2)
C12 0.0539(18) 0.057(2) 0.066(2) 0.0103(17) -0.0035(17) -0.0184(16)
C25 0.0358(11) 0.0439(13) 0.0328(12) 0.0061(12) -0.0014(11) 0.000(1)
C26 0.0558(18) 0.0366(15) 0.0415(16) 0.0020(12) 0.0052(14) -0.0025(13)
C27 0.073(2) 0.0397(14) 0.0497(17) 0.0070(16) 0.0035(16) -0.0067(14)
C28 0.072(2) 0.064(2) 0.0473(17) 0.0154(17) -0.0025(16) -0.0192(19)
C29 0.079(2) 0.078(3) 0.0305(15) 0.0034(15) 0.0041(15) -0.027(2)
C30 0.0539(18) 0.0575(19) 0.0371(15) -0.0053(14) -0.0010(12) -0.0118(15)
C75 0.0376(14) 0.0532(18) 0.0472(16) 0.0102(13) 0.0012(12) -0.0066(13)
C80 0.0448(16) 0.062(2) 0.054(2) 0.0090(18) 0.0060(14) -0.0016(16)
C79 0.0406(16) 0.086(3) 0.075(2) 0.025(2) 0.0058(19) -0.0017(17)
C78 0.0469(19) 0.082(3) 0.082(3) 0.030(2) -0.0049(18) -0.0214(19)
C77 0.065(2) 0.068(3) 0.087(3) 0.010(2) 0.002(2) -0.026(2)
C76 0.0537(19) 0.054(2) 0.068(2) -0.0011(17) 0.0059(17) -0.0163(16)
C57 0.0385(12) 0.0422(13) 0.0378(13) 0.0012(13) 0.0023(12) 0.0049(11)
C62 0.0529(17) 0.0398(16) 0.0414(16) -0.0007(12) -0.0018(13) 0.0017(13)
C61 0.070(2) 0.0436(16) 0.057(2) -0.0045(15) 0.0036(17) -0.0072(15)
C60 0.068(2) 0.060(2) 0.0540(19) -0.0176(17) 0.0002(17) -0.0082(17)
C59 0.076(2) 0.064(2) 0.0392(16) -0.0069(15) -0.0039(16) 0.0026(19)
C58 0.063(2) 0.0486(18) 0.0384(16) 0.0008(14) -0.0003(13) -0.0015(16)
C19 0.0519(16) 0.0365(14) 0.0338(14) -0.0054(11) 0.0006(12) -0.0021(12)
C20 0.069(2) 0.0486(19) 0.0458(18) 0.0037(15) -0.0012(16) -0.0049(16)
C21 0.100(3) 0.0416(18) 0.057(2) 0.0066(17) -0.009(2) -0.0006(19)
C22 0.090(3) 0.055(2) 0.069(3) -0.002(2) -0.009(2) 0.019(2)
C23 0.061(2) 0.068(2) 0.067(3) -0.0084(19) -0.0011(18) 0.0095(18)
C24 0.060(2) 0.0510(18) 0.0416(16) -0.0035(15) 0.0003(14) -0.0017(15)
C13 0.0498(16) 0.0359(13) 0.0439(15) -0.0019(12) 0.0075(12) -0.0054(12)
C18 0.060(2) 0.051(2) 0.069(2) 0.0015(16) 0.000(2) 0.0049(15)
C17 0.070(3) 0.060(3) 0.101(4) -0.013(2) 0.021(3) 0.012(2)
C16 0.083(3) 0.067(3) 0.075(3) -0.027(2) 0.029(2) -0.009(2)
C15 0.070(2) 0.074(3) 0.050(2) -0.0215(18) 0.0088(18) -0.0095(19)
C14 0.0531(19) 0.0549(18) 0.0444(17) -0.0137(14) 0.0050(14) -0.0042(17)
C69 0.0587(18) 0.0382(14) 0.0300(13) 0.0046(11) 0.0040(12) -0.0077(12)
C74 0.064(2) 0.0418(16) 0.0459(17) -0.0015(13) -0.0017(16) -0.0052(14)
C73 0.083(3) 0.0475(19) 0.060(2) -0.0063(16) 0.0084(19) -0.0006(17)
C72 0.079(3) 0.054(2) 0.069(2) 0.0017(18) 0.006(2) 0.016(2)
C71 0.066(2) 0.064(2) 0.056(2) 0.0041(17) -0.0057(18) 0.0120(17)
C70 0.057(2) 0.0460(16) 0.0394(14) 0.0017(13) -0.0017(13) -0.0020(14)
C63 0.0479(16) 0.0393(14) 0.0405(15) -0.0005(12) -0.0018(12) -0.0087(12)
C68 0.060(2) 0.056(2) 0.073(3) 0.0003(18) 0.001(2) 0.0070(16)
C67 0.064(2) 0.054(2) 0.115(4) 0.014(2) -0.015(3) 0.006(2)
C66 0.083(3) 0.067(3) 0.081(3) 0.029(2) -0.028(3) -0.014(2)
C65 0.072(2) 0.075(3) 0.053(2) 0.0170(18) -0.0070(19) -0.010(2)
C64 0.0558(19) 0.0537(18) 0.0436(16) 0.0096(15) 0.0011(14) -0.0066(15)

loop_
_atom_type_symbol
_atom_type_scat_dispersion_real
_atom_type_scat_dispersion_imag
_atom_type_scat_Cromer_Mann_a1
_atom_type_scat_Cromer_Mann_b1
_atom_type_scat_Cromer_Mann_a2
_atom_type_scat_Cromer_Mann_b2
_atom_type_scat_Cromer_Mann_a3
_atom_type_scat_Cromer_Mann_b3
_atom_type_scat_Cromer_Mann_a4
_atom_type_scat_Cromer_Mann_b4
_atom_type_scat_Cromer_Mann_c
_atom_type_scat_source
'C   ' 0.0170 0.0090 2.3100 20.8439 1.0200 10.2075 1.5886 0.5687 0.8650 51.6512 0.2156 International_Tables_Vol_IV_Table_2.2B
'H   ' 0.0000 0.0000 0.4930 10.5109 0.3229 26.1257 0.1402 3.1424 0.0408 57.7997 0.0030 International_Tables_Vol_IV_Table_2.2B
'Se  ' -0.8790 1.1390 17.0006 2.4098 5.8196 0.2726 3.9731 15.2372 4.3543 43.8163 2.8409 International_Tables_Vol_IV_Table_2.2B

loop_
_geom_angle_atom_site_label_1
_geom_angle_site_symmetry_1
_geom_angle_atom_site_label_2
_geom_angle_site_symmetry_2
_geom_angle_atom_site_label_3
_geom_angle_site_symmetry_3
_geom_angle
_geom_angle_publ_flag
C2 . Se1 . C6 . 98.38(13) yes
C56 . Se51 . C52 . 98.26(13) yes
Se1 . C2 . C3 . 123.2(2) yes
Se1 . C2 . C7 . 114.3(2) yes
C3 . C2 . C7 . 122.5(3) yes
C2 . C3 . C4 . 129.9(3) yes
C2 . C3 . H31 . 114.6(18) no
C4 . C3 . H31 . 115.3(18) no
C3 . C4 . C5 . 113.9(3) yes
C3 . C4 . C19 . 106.9(3) yes
C5 . C4 . C19 . 111.2(3) yes
C3 . C4 . C13 . 108.3(3) yes
C5 . C4 . C13 . 106.0(2) yes
C19 . C4 . C13 . 110.6(3) yes
C4 . C5 . C6 . 129.6(3) yes
C4 . C5 . H51 . 121.7(34) no
C6 . C5 . H51 . 107.8(33) no
Se1 . C6 . C5 . 124.0(2) yes
Se1 . C6 . C25 . 112.6(2) yes
C5 . C6 . C25 . 123.4(3) yes
Se51 . C56 . C55 . 123.8(2) yes
Se51 . C56 . C75 . 112.7(2) yes
C55 . C56 . C75 . 123.4(3) yes
C56 . C55 . C54 . 130.2(3) yes
C56 . C55 . H551 . 123.8(29) no
C54 . C55 . H551 . 104.9(28) no
C55 . C54 . C53 . 113.1(3) yes
C55 . C54 . C69 . 107.3(3) yes
C53 . C54 . C69 . 111.3(3) yes
C55 . C54 . C63 . 108.1(3) yes
C53 . C54 . C63 . 105.3(3) yes
C69 . C54 . C63 . 111.8(3) yes
C54 . C53 . C52 . 130.5(3) yes
C54 . C53 . H531 . 110.7(38) no
C52 . C53 . H531 . 117.5(39) no
Se51 . C52 . C53 . 123.0(2) yes
Se51 . C52 . C57 . 112.6(2) yes
C53 . C52 . C57 . 124.4(3) yes
C2 . C7 . C8 . 121.9(3) yes
C2 . C7 . C12 . 119.9(3) yes
C8 . C7 . C12 . 118.2(3) yes
C7 . C8 . C9 . 119.9(4) yes
C7 . C8 . H81 . 120.9(23) no
C9 . C8 . H81 . 119.1(23) no
C8 . C9 . C10 . 121.3(4) yes
C8 . C9 . H91 . 112.8(31) no
C10 . C9 . H91 . 124.6(31) no
C9 . C10 . C11 . 119.2(4) yes
C9 . C10 . H101 . 123.9(32) no
C11 . C10 . H101 . 114.9(32) no
C10 . C11 . C12 . 121.0(4) yes
C10 . C11 . H111 . 123.6(37) no
C12 . C11 . H111 . 115.5(38) no
C7 . C12 . C11 . 120.4(4) yes
C7 . C12 . H121 . 120.7(29) no
C11 . C12 . H121 . 118.9(29) no
C6 . C25 . C26 . 119.6(3) yes
C6 . C25 . C30 . 121.0(3) yes
C26 . C25 . C30 . 119.4(3) yes
C25 . C26 . C27 . 120.1(3) yes
C25 . C26 . H261 . 116.4(19) no
C27 . C26 . H261 . 123.1(19) no
C26 . C27 . C28 . 120.0(3) yes
C26 . C27 . H271 . 112.7(31) no
C28 . C27 . H271 . 127.2(31) no
C27 . C28 . C29 . 120.5(4) yes
C27 . C28 . H281 . 130.1(40) no
C29 . C28 . H281 . 107.7(40) no
C28 . C29 . C30 . 119.8(3) yes
C28 . C29 . H291 . 126.6(30) no
C30 . C29 . H291 . 111.8(30) no
C25 . C30 . C29 . 120.1(3) yes
C25 . C30 . H301 . 124.6(26) no
C29 . C30 . H301 . 115.3(26) no
C56 . C75 . C80 . 123.3(3) yes
C56 . C75 . C76 . 118.8(3) yes
C80 . C75 . C76 . 117.9(3) yes
C75 . C80 . C79 . 120.9(4) yes
C75 . C80 . H801 . 121.8(28) no
C79 . C80 . H801 . 117.0(29) no
C80 . C79 . C78 . 120.6(4) yes
C80 . C79 . H791 . 111.9(26) no
C78 . C79 . H791 . 127.4(26) no
C79 . C78 . C77 . 120.0(4) yes
C79 . C78 . H781 . 115.3(29) no
C77 . C78 . H781 . 124.8(29) no
C78 . C77 . C76 . 119.3(5) yes
C78 . C77 . H771 . 115.9(46) no
C76 . C77 . H771 . 124.6(45) no
C75 . C76 . C77 . 121.2(4) yes
C75 . C76 . H761 . 120.9(31) no
C77 . C76 . H761 . 117.8(31) no
C52 . C57 . C62 . 121.0(3) yes
C52 . C57 . C58 . 121.4(3) yes
C62 . C57 . C58 . 117.6(3) yes
C57 . C62 . C61 . 120.8(3) yes
C57 . C62 . H621 . 113.2(18) no
C61 . C62 . H621 . 123.7(18) no
C62 . C61 . C60 . 120.5(4) yes
C62 . C61 . H611 . 120.2(30) no
C60 . C61 . H611 . 118.4(31) no
C61 . C60 . C59 . 119.4(3) yes
C61 . C60 . H601 . 119.3(34) no
C59 . C60 . H601 . 121.3(34) no
C60 . C59 . C58 . 120.6(3) yes
C60 . C59 . H591 . 114.4(28) no
C58 . C59 . H591 . 125.1(28) no
C57 . C58 . C59 . 121.0(4) yes
C57 . C58 . H581 . 115.0(51) no
C59 . C58 . H581 . 120.9(51) no
C4 . C19 . C20 . 120.5(3) yes
C4 . C19 . C24 . 122.1(3) yes
C20 . C19 . C24 . 117.3(3) yes
C19 . C20 . C21 . 120.4(4) yes
C19 . C20 . H201 . 118.7(26) no
C21 . C20 . H201 . 120.6(26) no
C20 . C21 . C22 . 121.1(4) yes
C20 . C21 . H211 . 113.7(28) no
C22 . C21 . H211 . 124.4(28) no
C21 . C22 . C23 . 119.3(4) yes
C21 . C22 . H221 . 125.9(34) no
C23 . C22 . H221 . 114.7(34) no
C22 . C23 . C24 . 120.6(4) yes
C22 . C23 . H231 . 125.7(32) no
C24 . C23 . H231 . 113.3(32) no
C19 . C24 . C23 . 121.2(4) yes
C19 . C24 . H241 . 115.9(26) no
C23 . C24 . H241 . 122.8(26) no
C4 . C13 . C18 . 118.4(3) yes
C4 . C13 . C14 . 123.4(3) yes
C18 . C13 . C14 . 118.0(3) yes
C13 . C18 . C17 . 120.3(5) yes
C13 . C18 . H181 . 123.3(29) no
C17 . C18 . H181 . 116.2(29) no
C18 . C17 . C16 . 120.6(5) yes
C18 . C17 . H171 . 107.8(39) no
C16 . C17 . H171 . 131.3(39) no
C17 . C16 . C15 . 119.7(4) yes
C17 . C16 . H161 . 133.1(31) no
C15 . C16 . H161 . 107.1(31) no
C16 . C15 . C14 . 120.3(4) yes
C16 . C15 . H151 . 120.3(39) no
C14 . C15 . H151 . 119.3(39) no
C13 . C14 . C15 . 121.1(4) yes
C13 . C14 . H141 . 113.6(31) no
C15 . C14 . H141 . 125.2(32) no
C54 . C69 . C74 . 119.3(3) yes
C54 . C69 . C70 . 122.4(3) yes
C74 . C69 . C70 . 118.3(3) yes
C69 . C74 . C73 . 120.9(4) yes
C69 . C74 . H741 . 119.3(29) no
C73 . C74 . H741 . 119.8(30) no
C74 . C73 . C72 . 120.2(4) yes
C74 . C73 . H731 . 119.9(33) no
C72 . C73 . H731 . 117.4(34) no
C73 . C72 . C71 . 119.4(4) yes
C73 . C72 . H721 . 109.1(33) no
C71 . C72 . H721 . 131.5(33) no
C72 . C71 . C70 . 120.1(4) yes
C72 . C71 . H711 . 111.7(30) no
C70 . C71 . H711 . 128.2(30) no
C69 . C70 . C71 . 121.1(4) yes
C69 . C70 . H701 . 122.6(28) no
C71 . C70 . H701 . 116.2(28) no
C54 . C63 . C68 . 119.5(3) yes
C54 . C63 . C64 . 122.2(3) yes
C68 . C63 . C64 . 118.2(4) yes
C63 . C68 . C67 . 121.5(5) yes
C63 . C68 . H681 . 116.3(24) no
C67 . C68 . H681 . 122.1(24) no
C68 . C67 . C66 . 120.5(4) yes
C68 . C67 . H671 . 122.9(26) no
C66 . C67 . H671 . 116.5(26) no
C67 . C66 . C65 . 119.5(4) yes
C67 . C66 . H661 . 120.5(41) no
C65 . C66 . H661 . 119.9(41) no
C66 . C65 . C64 . 119.9(5) yes
C66 . C65 . H651 . 135.4(61) no
C64 . C65 . H651 . 103.6(63) no
C63 . C64 . C65 . 120.3(4) yes
C63 . C64 . H641 . 116.9(33) no
C65 . C64 . H641 . 122.8(33) no

loop_
_geom_bond_atom_site_label_1
_geom_bond_site_symmetry_1
_geom_bond_atom_site_label_2
_geom_bond_site_symmetry_2
_geom_bond_distance
_geom_bond_publ_flag
Se1 . C2 . 1.893(3) yes
Se1 . C6 . 1.901(3) yes
Se51 . C56 . 1.901(3) yes
Se51 . C52 . 1.902(3) yes
C2 . C3 . 1.340(5) yes
C2 . C7 . 1.472(4) yes
C3 . C4 . 1.520(4) yes
C3 . H31 . 1.08(4) no
C4 . C5 . 1.513(4) yes
C4 . C19 . 1.538(5) yes
C4 . C13 . 1.548(4) yes
C5 . C6 . 1.328(4) yes
C5 . H51 . 0.96(5) no
C6 . C25 . 1.491(4) yes
C56 . C55 . 1.321(5) yes
C56 . C75 . 1.473(4) yes
C55 . C54 . 1.520(4) yes
C55 . H551 . 0.80(5) no
C54 . C53 . 1.524(4) yes
C54 . C69 . 1.537(5) yes
C54 . C63 . 1.551(4) yes
C53 . C52 . 1.333(5) yes
C53 . H531 . 0.85(6) no
C52 . C57 . 1.470(4) yes
C7 . C8 . 1.399(5) yes
C7 . C12 . 1.393(5) yes
C8 . C9 . 1.380(6) yes
C8 . H81 . 1.04(4) no
C9 . C10 . 1.375(7) yes
C9 . H91 . 1.06(7) no
C10 . C11 . 1.360(7) yes
C10 . H101 . 1.03(6) no
C11 . C12 . 1.388(5) yes
C11 . H111 . 1.05(8) no
C12 . H121 . 1.01(6) no
C25 . C26 . 1.397(4) yes
C25 . C30 . 1.394(4) yes
C26 . C27 . 1.396(5) yes
C26 . H261 . 0.97(4) no
C27 . C28 . 1.374(6) yes
C27 . H271 . 1.05(6) no
C28 . C29 . 1.390(7) yes
C28 . H281 . 0.82(6) no
C29 . C30 . 1.393(5) yes
C29 . H291 . 0.89(5) no
C30 . H301 . 1.01(4) no
C75 . C80 . 1.389(5) yes
C75 . C76 . 1.408(5) yes
C80 . C79 . 1.388(6) yes
C80 . H801 . 0.79(4) no
C79 . C78 . 1.368(7) yes
C79 . H791 . 0.91(5) no
C78 . C77 . 1.403(8) yes
C78 . H781 . 0.92(5) no
C77 . C76 . 1.383(5) yes
C77 . H771 . 1.05(9) no
C76 . H761 . 1.00(6) no
C57 . C62 . 1.394(4) yes
C57 . C58 . 1.400(5) yes
C62 . C61 . 1.391(5) yes
C62 . H621 . 0.99(4) no
C61 . C60 . 1.380(6) yes
C61 . H611 . 1.03(6) no
C60 . C59 . 1.375(6) yes
C60 . H601 . 1.05(6) no
C59 . C58 . 1.384(6) yes
C59 . H591 . 0.93(5) no
C58 . H581 . 0.80(6) no
C19 . C20 . 1.401(5) yes
C19 . C24 . 1.397(5) yes
C20 . C21 . 1.391(6) yes
C20 . H201 . 0.98(5) no
C21 . C22 . 1.368(8) yes
C21 . H211 . 0.93(5) no
C22 . C23 . 1.370(7) yes
C22 . H221 . 0.99(6) no
C23 . C24 . 1.384(6) yes
C23 . H231 . 1.03(6) no
C24 . H241 . 0.95(5) no
C13 . C18 . 1.395(6) yes
C13 . C14 . 1.382(5) yes
C18 . C17 . 1.390(7) yes
C18 . H181 . 0.89(5) no
C17 . C16 . 1.377(9) yes
C17 . H171 . 0.98(7) no
C16 . C15 . 1.358(7) yes
C16 . H161 . 1.07(6) no
C15 . C14 . 1.395(5) yes
C15 . H151 . 1.06(9) no
C14 . H141 . 0.79(4) no
C69 . C74 . 1.399(5) yes
C69 . C70 . 1.375(5) yes
C74 . C73 . 1.388(6) yes
C74 . H741 . 0.93(5) no
C73 . C72 . 1.381(7) yes
C73 . H731 . 1.09(7) no
C72 . C71 . 1.384(7) yes
C72 . H721 . 1.05(6) no
C71 . C70 . 1.397(6) yes
C71 . H711 . 0.90(5) no
C70 . H701 . 0.91(5) no
C63 . C68 . 1.388(6) yes
C63 . C64 . 1.404(5) yes
C68 . C67 . 1.375(7) yes
C68 . H681 . 1.08(5) no
C67 . C66 . 1.373(9) yes
C67 . H671 . 1.14(5) no
C66 . C65 . 1.403(8) yes
C66 . H661 . 0.74(6) no
C65 . C64 . 1.390(5) yes
C65 . H651 . 1.16(13) no
C64 . H641 . 1.09(6) no
